data_7225029
loop_
_publ_author_name
'Sukhikh, Taisiya Sergeevna'
'Bashirov, Denis Aleksandrovich'
'Ogienko, Darya'
'Kuratieva, Natalia'
'Sherin, Peter Sergeevich'
'Rakhmanova, Marianna I.'
'Chulanova, Elena Aleksandrovna'
'Gritsan, Nina Pavlovna'
'Konchenko, Sergey Nikolaevich'
'Zibarev, Andrey Viktorovich'

_publ_section_title
;
 Novel luminescent \b-ketoimine derivative of 2,1,3-benzothiadiazole:
 synthesis, complexation with Zn(II) and photophysical properties in
 comparison with related compounds
;
_journal_name_full 'RSC Adv.'
_journal_paper_doi 10.1039/C6RA06547C
_journal_year 2016
_chemical_formula_moiety 'C11 H11 N3 O S'
_chemical_formula_sum 'C11 H11 N3 O S'
_chemical_formula_weight 233.29
_space_group_crystal_system monoclinic
_space_group_IT_number 14
_space_group_name_Hall '-P 2ybc'
_space_group_name_H-M_alt 'P 1 21/c 1'
_symmetry_space_group_name_Hall '-P 2ybc'
_symmetry_space_group_name_H-M 'P 1 21/c 1'
_atom_sites_solution_hydrogens geom
_atom_sites_solution_primary direct
_atom_sites_solution_secondary difmap
_audit_creation_method SHELXL-2014/7
_audit_update_record
;
2016-04-12 deposited with the CCDC.
2016-04-26 downloaded from the CCDC.
;
_cell_angle_alpha 90
_cell_angle_beta 91.279(1)
_cell_angle_gamma 90
_cell_formula_units_Z 8
_cell_length_a 14.9956(4)
_cell_length_b 10.8026(3)
_cell_length_c 13.3402(3)
_cell_measurement_reflns_used 7206
_cell_measurement_temperature 150(2)
_cell_measurement_theta_max 30.34
_cell_measurement_theta_min 2.32
_cell_volume 2160.46(10)
_computing_cell_refinement 'Bruker SAINT'
_computing_data_collection 'Bruker APEX2'
_computing_data_reduction 'Bruker SAINT'
_computing_molecular_graphics 'Bruker SHELXTL'
_computing_publication_material 'Bruker SHELXTL'
_computing_structure_refinement 'Bruker SHELXTL'
_computing_structure_solution 'Bruker SHELXTL'
_diffrn_ambient_temperature 150(2)
_diffrn_detector_area_resol_mean 25
_diffrn_measured_fraction_theta_full 1.000
_diffrn_measured_fraction_theta_max 0.921
_diffrn_measurement_device_type 'Bruker Apex DUO CCD area-detector'
_diffrn_measurement_method '\f scans'
_diffrn_radiation_monochromator graphite
_diffrn_radiation_probe x-ray
_diffrn_radiation_type MoK\a
_diffrn_radiation_wavelength 0.71073
_diffrn_reflns_av_R_equivalents 0.0256
_diffrn_reflns_av_unetI/netI 0.0283
_diffrn_reflns_Laue_measured_fraction_full 1.000
_diffrn_reflns_Laue_measured_fraction_max 0.921
_diffrn_reflns_limit_h_max 21
_diffrn_reflns_limit_h_min -19
_diffrn_reflns_limit_k_max 15
_diffrn_reflns_limit_k_min -15
_diffrn_reflns_limit_l_max 18
_diffrn_reflns_limit_l_min -17
_diffrn_reflns_number 21035
_diffrn_reflns_point_group_measured_fraction_full 1.000
_diffrn_reflns_point_group_measured_fraction_max 0.921
_diffrn_reflns_theta_full 25.250
_diffrn_reflns_theta_max 30.508
_diffrn_reflns_theta_min 1.358
_diffrn_standards_decay_% 0
_diffrn_standards_number 0
_exptl_absorpt_coefficient_mu 0.280
_exptl_absorpt_correction_T_max 0.9698
_exptl_absorpt_correction_T_min 0.9207
_exptl_absorpt_correction_type multi-scan
_exptl_absorpt_process_details 'Bruker SADABS'
_exptl_crystal_colour orange
_exptl_crystal_density_diffrn 1.434
_exptl_crystal_description prism
_exptl_crystal_F_000 976
_exptl_crystal_size_max 0.300
_exptl_crystal_size_mid 0.170
_exptl_crystal_size_min 0.110
_refine_diff_density_max 0.452
_refine_diff_density_min -0.255
_refine_diff_density_rms 0.054
_refine_ls_extinction_method none
_refine_ls_goodness_of_fit_ref 1.053
_refine_ls_hydrogen_treatment constr
_refine_ls_matrix_type full
_refine_ls_number_parameters 293
_refine_ls_number_reflns 6080
_refine_ls_number_restraints 0
_refine_ls_restrained_S_all 1.053
_refine_ls_R_factor_all 0.0516
_refine_ls_R_factor_gt 0.0370
_refine_ls_shift/su_max 0.000
_refine_ls_shift/su_mean 0.000
_refine_ls_structure_factor_coef Fsqd
_refine_ls_weighting_details 'w=1/[\s^2^(Fo^2^)+(0.0521P)^2^+0.3018P] where P=(Fo^2^+2Fc^2^)/3'
_refine_ls_weighting_scheme calc
_refine_ls_wR_factor_gt 0.0956
_refine_ls_wR_factor_ref 0.1009
_reflns_Friedel_coverage 0.000
_reflns_number_gt 4792
_reflns_number_total 6080
_reflns_threshold_expression >2\s(I)
_cod_data_source_file c6ra06547c2.cif
_cod_data_source_block mvv3b
_cod_database_code 7225029
_shelx_shelxl_version_number 2014/7
_shelx_space_group_comment
;
The symmetry employed for this shelxl refinement is uniquely defined
by the following loop, which should always be used as a source of
symmetry information in preference to the above space-group names.
They are only intended as comments.
;
_shelx_estimated_absorpt_t_min 0.921
_shelx_estimated_absorpt_t_max 0.970

loop_
_space_group_symop_operation_xyz
'x, y, z'
'-x, y+1/2, -z+1/2'
'-x, -y, -z'
'x, -y-1/2, z-1/2'

loop_
_atom_site_label
_atom_site_type_symbol
_atom_site_fract_x
_atom_site_fract_y
_atom_site_fract_z
_atom_site_U_iso_or_equiv
_atom_site_adp_type
_atom_site_occupancy
_atom_site_site_symmetry_order
_atom_site_calc_flag
_atom_site_refinement_flags_posn
_atom_site_refinement_flags_adp
S2 S 0.84416(2) 0.65563(3) 0.14338(3) 0.02413(9) Uani 1 1 d . .
S1 S 0.34166(2) 0.28576(3) 0.12747(3) 0.02400(9) Uani 1 1 d . .
N13 N 0.21673(6) 0.65191(9) 0.11492(8) 0.0182(2) Uani 1 1 d . .
H14 H 0.2738 0.6435 0.1027 0.022 Uiso 1 1 calc R U
N23 N 0.71704(6) 0.29146(9) 0.12733(8) 0.0185(2) Uani 1 1 d . .
H24 H 0.7745 0.2991 0.1169 0.022 Uiso 1 1 calc R U
O1 O 0.38028(6) 0.74644(8) 0.09113(7) 0.0246(2) Uani 1 1 d . .
C24A C 0.72527(7) 0.51155(11) 0.13334(8) 0.0171(2) Uani 1 1 d . .
C24 C 0.67078(7) 0.40239(11) 0.12615(9) 0.0176(2) Uani 1 1 d . .
O2 O 0.87852(6) 0.19566(8) 0.10023(7) 0.0247(2) Uani 1 1 d . .
C14 C 0.16956(7) 0.54097(11) 0.11605(9) 0.0169(2) Uani 1 1 d . .
C14A C 0.22335(7) 0.43107(11) 0.12059(9) 0.0169(2) Uani 1 1 d . .
C16 C 0.25169(8) 0.86512(11) 0.12390(9) 0.0190(2) Uani 1 1 d . .
H16 H 0.2311 0.9472 0.1344 0.023 Uiso 1 1 calc R U
N21 N 0.81477(7) 0.51198(9) 0.14080(8) 0.0196(2) Uani 1 1 d . .
N11 N 0.31320(7) 0.42977(9) 0.12497(8) 0.0198(2) Uani 1 1 d . .
C23 C 0.58019(8) 0.42222(12) 0.11555(10) 0.0228(3) Uani 1 1 d . .
H23 H 0.5417 0.3529 0.1081 0.027 Uiso 1 1 calc R U
C26 C 0.74979(8) 0.07767(11) 0.13425(9) 0.0195(2) Uani 1 1 d . .
H26 H 0.7289 -0.0041 0.1454 0.023 Uiso 1 1 calc R U
C15 C 0.19041(8) 0.77120(11) 0.12941(9) 0.0178(2) Uani 1 1 d . .
C21A C 0.68664(8) 0.63335(11) 0.13090(9) 0.0196(2) Uani 1 1 d . .
C13 C 0.07860(8) 0.52240(12) 0.11078(10) 0.0222(3) Uani 1 1 d . .
H13 H 0.0402 0.5923 0.1063 0.027 Uiso 1 1 calc R U
C12 C 0.04045(8) 0.40187(12) 0.11188(10) 0.0240(3) Uani 1 1 d . .
H12 H -0.0227 0.3948 0.1098 0.029 Uiso 1 1 calc R U
C17 C 0.34447(8) 0.84895(11) 0.10352(9) 0.0191(2) Uani 1 1 d . .
C11 C 0.08992(8) 0.29596(12) 0.11579(10) 0.0232(3) Uani 1 1 d . .
H11 H 0.0626 0.2166 0.1159 0.028 Uiso 1 1 calc R U
C11A C 0.18414(8) 0.30991(11) 0.11966(9) 0.0196(2) Uani 1 1 d . .
C25 C 0.68973(8) 0.17246(11) 0.14177(9) 0.0178(2) Uani 1 1 d . .
N22 N 0.74845(7) 0.72381(10) 0.13600(8) 0.0246(2) Uani 1 1 d . .
C21 C 0.59270(8) 0.64816(12) 0.12282(10) 0.0231(3) Uani 1 1 d . .
H21 H 0.5659 0.7278 0.1225 0.028 Uiso 1 1 calc R U
C22 C 0.54262(8) 0.54299(12) 0.11549(10) 0.0241(3) Uani 1 1 d . .
H22 H 0.4796 0.5509 0.1101 0.029 Uiso 1 1 calc R U
N12 N 0.24531(7) 0.21843(10) 0.12309(8) 0.0243(2) Uani 1 1 d . .
C28 C 0.59504(8) 0.14485(13) 0.16775(11) 0.0267(3) Uani 1 1 d . .
H28A H 0.5752 0.2039 0.2184 0.040 Uiso 1 1 calc R U
H28B H 0.5911 0.0605 0.1944 0.040 Uiso 1 1 calc R U
H28C H 0.5569 0.1521 0.1074 0.040 Uiso 1 1 calc R U
C18 C 0.09572(8) 0.80128(12) 0.15355(11) 0.0269(3) Uani 1 1 d . .
H18A H 0.0577 0.7899 0.0935 0.040 Uiso 1 1 calc R U
H18B H 0.0919 0.8874 0.1761 0.040 Uiso 1 1 calc R U
H18C H 0.0756 0.7462 0.2068 0.040 Uiso 1 1 calc R U
C27 C 0.84206(8) 0.09304(11) 0.11066(9) 0.0205(2) Uani 1 1 d . .
C19 C 0.40091(9) 0.96483(12) 0.09846(11) 0.0273(3) Uani 1 1 d . .
H19A H 0.4616 0.9427 0.0795 0.041 Uiso 1 1 calc R U
H19B H 0.4027 1.0054 0.1642 0.041 Uiso 1 1 calc R U
H19C H 0.3750 1.0215 0.0484 0.041 Uiso 1 1 calc R U
C29 C 0.89649(9) -0.02311(13) 0.09871(12) 0.0327(3) Uani 1 1 d . .
H29A H 0.9560 -0.0014 0.0753 0.049 Uiso 1 1 calc R U
H29B H 0.8669 -0.0777 0.0497 0.049 Uiso 1 1 calc R U
H29C H 0.9020 -0.0657 0.1634 0.049 Uiso 1 1 calc R U

loop_
_atom_site_aniso_label
_atom_site_aniso_U_11
_atom_site_aniso_U_22
_atom_site_aniso_U_33
_atom_site_aniso_U_23
_atom_site_aniso_U_13
_atom_site_aniso_U_12
S2 0.01867(15) 0.01948(15) 0.03433(19) -0.00040(13) 0.00264(12) -0.00266(11)
S1 0.01836(15) 0.01822(15) 0.03546(19) 0.00238(13) 0.00159(12) 0.00358(11)
N13 0.0133(4) 0.0153(5) 0.0260(5) 0.0018(4) 0.0016(4) 0.0007(4)
N23 0.0130(4) 0.0163(5) 0.0263(5) -0.0023(4) 0.0001(4) -0.0006(4)
O1 0.0180(4) 0.0185(4) 0.0372(5) -0.0018(4) 0.0000(4) 0.0014(3)
C24A 0.0174(5) 0.0178(5) 0.0163(6) -0.0014(5) 0.0003(4) 0.0007(4)
C24 0.0153(5) 0.0196(5) 0.0178(6) -0.0027(5) -0.0002(4) 0.0015(4)
O2 0.0178(4) 0.0176(4) 0.0386(5) -0.0002(4) -0.0005(4) -0.0020(3)
C14 0.0156(5) 0.0171(5) 0.0181(6) 0.0015(4) -0.0001(4) -0.0003(4)
C14A 0.0155(5) 0.0180(5) 0.0172(6) 0.0013(4) 0.0003(4) -0.0005(4)
C16 0.0214(6) 0.0147(5) 0.0209(6) -0.0004(5) 0.0011(5) 0.0026(4)
N21 0.0160(5) 0.0190(5) 0.0239(5) -0.0001(4) 0.0008(4) -0.0001(4)
N11 0.0159(5) 0.0178(5) 0.0257(5) 0.0017(4) 0.0001(4) 0.0012(4)
C23 0.0152(5) 0.0246(6) 0.0284(7) -0.0040(5) -0.0016(5) -0.0002(5)
C26 0.0213(6) 0.0170(6) 0.0202(6) 0.0012(5) 0.0000(4) -0.0026(5)
C15 0.0182(5) 0.0183(5) 0.0170(6) 0.0018(5) 0.0006(4) 0.0033(4)
C21A 0.0209(6) 0.0185(6) 0.0195(6) -0.0015(5) 0.0024(4) 0.0024(5)
C13 0.0153(5) 0.0221(6) 0.0293(7) 0.0019(5) -0.0004(5) 0.0010(5)
C12 0.0151(5) 0.0294(7) 0.0274(7) 0.0007(6) 0.0003(5) -0.0034(5)
C17 0.0212(6) 0.0173(5) 0.0185(6) -0.0012(5) -0.0029(4) -0.0021(4)
C11 0.0201(6) 0.0225(6) 0.0270(7) 0.0003(5) 0.0005(5) -0.0067(5)
C11A 0.0205(6) 0.0171(5) 0.0211(6) 0.0001(5) 0.0017(5) -0.0016(5)
C25 0.0181(5) 0.0196(6) 0.0158(5) -0.0008(5) -0.0001(4) -0.0039(4)
N22 0.0220(5) 0.0194(5) 0.0325(6) -0.0005(5) 0.0029(4) 0.0013(4)
C21 0.0209(6) 0.0237(6) 0.0247(6) -0.0009(5) 0.0024(5) 0.0085(5)
C22 0.0144(5) 0.0322(7) 0.0257(7) -0.0027(6) -0.0007(5) 0.0058(5)
N12 0.0226(5) 0.0183(5) 0.0321(6) 0.0011(5) 0.0028(4) 0.0004(4)
C28 0.0192(6) 0.0278(7) 0.0334(7) 0.0012(6) 0.0059(5) -0.0060(5)
C18 0.0189(6) 0.0233(6) 0.0386(8) -0.0028(6) 0.0062(5) 0.0048(5)
C27 0.0197(6) 0.0191(6) 0.0226(6) 0.0003(5) -0.0024(5) 0.0014(5)
C19 0.0257(6) 0.0213(6) 0.0351(8) -0.0046(6) 0.0016(5) -0.0058(5)
C29 0.0277(7) 0.0212(6) 0.0494(9) 0.0019(6) 0.0073(6) 0.0060(5)

loop_
_atom_type_symbol
_atom_type_description
_atom_type_scat_dispersion_real
_atom_type_scat_dispersion_imag
_atom_type_scat_source
C C 0.0033 0.0016 'International Tables Vol C Tables 4.2.6.8 and 6.1.1.4'
H H 0.0000 0.0000 'International Tables Vol C Tables 4.2.6.8 and 6.1.1.4'
N N 0.0061 0.0033 'International Tables Vol C Tables 4.2.6.8 and 6.1.1.4'
O O 0.0106 0.0060 'International Tables Vol C Tables 4.2.6.8 and 6.1.1.4'
S S 0.1246 0.1234 'International Tables Vol C Tables 4.2.6.8 and 6.1.1.4'

loop_
_geom_angle_atom_site_label_1
_geom_angle_atom_site_label_2
_geom_angle_atom_site_label_3
_geom_angle
N21 S2 N22 101.27(6)
N11 S1 N12 101.37(5)
C15 N13 C14 131.59(10)
C15 N13 H14 114.2
C14 N13 H14 114.2
C25 N23 C24 131.70(10)
C25 N23 H24 114.1
C24 N23 H24 114.1
N21 C24A C24 125.00(11)
N21 C24A C21A 113.57(10)
C24 C24A C21A 121.42(10)
C23 C24 N23 128.88(11)
C23 C24 C24A 115.90(11)
N23 C24 C24A 115.18(10)
C13 C14 N13 128.83(11)
C13 C14 C14A 115.85(11)
N13 C14 C14A 115.30(10)
N11 C14A C11A 113.58(10)
N11 C14A C14 124.80(10)
C11A C14A C14 121.62(10)
C15 C16 C17 125.02(11)
C15 C16 H16 117.5
C17 C16 H16 117.5
C24A N21 S2 106.08(8)
C14A N11 S1 105.95(8)
C24 C23 C22 122.15(12)
C24 C23 H23 118.9
C22 C23 H23 118.9
C25 C26 C27 124.65(11)
C25 C26 H26 117.7
C27 C26 H26 117.7
N13 C15 C16 119.69(10)
N13 C15 C18 120.95(11)
C16 C15 C18 119.35(11)
N22 C21A C21 127.04(11)
N22 C21A C24A 112.72(10)
C21 C21A C24A 120.24(11)
C14 C13 C12 122.02(11)
C14 C13 H13 119.0
C12 C13 H13 119.0
C11 C12 C13 123.35(11)
C11 C12 H12 118.3
C13 C12 H12 118.3
O1 C17 C16 123.87(11)
O1 C17 C19 119.15(11)
C16 C17 C19 116.97(10)
C12 C11 C11A 116.87(11)
C12 C11 H11 121.6
C11A C11 H11 121.6
N12 C11A C11 126.77(11)
N12 C11A C14A 112.96(10)
C11 C11A C14A 120.27(11)
N23 C25 C26 119.63(10)
N23 C25 C28 120.60(11)
C26 C25 C28 119.75(11)
C21A N22 S2 106.37(8)
C22 C21 C21A 117.09(11)
C22 C21 H21 121.5
C21A C21 H21 121.5
C21 C22 C23 123.16(11)
C21 C22 H22 118.4
C23 C22 H22 118.4
C11A N12 S1 106.14(8)
C25 C28 H28A 109.5
C25 C28 H28B 109.5
H28A C28 H28B 109.5
C25 C28 H28C 109.5
H28A C28 H28C 109.5
H28B C28 H28C 109.5
C15 C18 H18A 109.5
C15 C18 H18B 109.5
H18A C18 H18B 109.5
C15 C18 H18C 109.5
H18A C18 H18C 109.5
H18B C18 H18C 109.5
O2 C27 C26 123.73(11)
O2 C27 C29 119.28(11)
C26 C27 C29 116.99(11)
C17 C19 H19A 109.5
C17 C19 H19B 109.5
H19A C19 H19B 109.5
C17 C19 H19C 109.5
H19A C19 H19C 109.5
H19B C19 H19C 109.5
C27 C29 H29A 109.5
C27 C29 H29B 109.5
H29A C29 H29B 109.5
C27 C29 H29C 109.5
H29A C29 H29C 109.5
H29B C29 H29C 109.5

loop_
_geom_bond_atom_site_label_1
_geom_bond_atom_site_label_2
_geom_bond_distance
S2 N21 1.6133(11)
S2 N22 1.6143(11)
S1 N11 1.6133(10)
S1 N12 1.6175(11)
N13 C15 1.3628(15)
N13 C14 1.3919(15)
N13 H14 0.8800
N23 C25 1.3641(15)
N23 C24 1.3845(15)
N23 H24 0.8800
O1 C17 1.2434(14)
C24A N21 1.3435(15)
C24A C24 1.4367(16)
C24A C21A 1.4378(16)
C24 C23 1.3794(16)
O2 C27 1.2453(15)
C14 C13 1.3790(16)
C14 C14A 1.4357(16)
C14A N11 1.3475(15)
C14A C11A 1.4347(16)
C16 C15 1.3719(16)
C16 C17 1.4343(16)
C16 H16 0.9500
C23 C22 1.4211(18)
C23 H23 0.9500
C26 C25 1.3689(17)
C26 C27 1.4353(16)
C26 H26 0.9500
C15 C18 1.4987(16)
C21A N22 1.3476(16)
C21A C21 1.4194(17)
C13 C12 1.4224(18)
C13 H13 0.9500
C12 C11 1.3639(18)
C12 H12 0.9500
C17 C19 1.5134(17)
C11 C11A 1.4208(16)
C11 H11 0.9500
C11A N12 1.3484(16)
C25 C28 1.4990(16)
C21 C22 1.3642(18)
C21 H21 0.9500
C22 H22 0.9500
C28 H28A 0.9800
C28 H28B 0.9800
C28 H28C 0.9800
C18 H18A 0.9800
C18 H18B 0.9800
C18 H18C 0.9800
C27 C29 1.5073(17)
C19 H19A 0.9800
C19 H19B 0.9800
C19 H19C 0.9800
C29 H29A 0.9800
C29 H29B 0.9800
C29 H29C 0.9800
